data_7010935
loop_
_publ_author_name
'Muthu, Sebastian'
'Yip, John H. K.'
'Vittal, Jagadese J.'

_publ_section_title
;
 Coordination polymers of d10 metals and
 N,N'-bis(3-pyridinecarboxamide)-1,2-ethane
;
_journal_issue 24
_journal_name_full 'Journal of the Chemical Society, Dalton Transactions'
_journal_page_first 3577
_journal_paper_doi 10.1039/b105696b
_journal_year 2001
_chemical_formula_sum 'C14 H14 Ag Cl N4 O6'
_chemical_formula_weight 477.61
_space_group_IT_number 15
_symmetry_cell_setting monoclinic
_symmetry_space_group_name_Hall '-C 2yc'
_symmetry_space_group_name_H-M 'C 1 2/c 1'
_atom_sites_solution_hydrogens geom
_atom_sites_solution_primary direct
_atom_sites_solution_secondary difmap
_audit_creation_method SHELXL-97
_cell_angle_alpha 90.00
_cell_angle_beta 95.284(1)
_cell_angle_gamma 90.00
_cell_formula_units_Z 4
_cell_length_a 5.1132(2)
_cell_length_b 13.2742(3)
_cell_length_c 24.2679(7)
_cell_measurement_reflns_used 4305
_cell_measurement_temperature 293(2)
_cell_measurement_theta_max 25.0
_cell_measurement_theta_min 2.06
_cell_volume 1640.15(9)
_computing_cell_refinement 'Bruker AXS, SAINT'
_computing_data_collection 'Bruker AXS, SMART'
_computing_data_reduction 'Bruker AXS, SAINT'
_computing_molecular_graphics 'Bruker AXS, SHELXTL'
_computing_publication_material 'Bruker AXS, SHELXTL'
_computing_structure_refinement 'SHELXL-97 (Sheldrick, 1997)'
_computing_structure_solution 'SHELXS-97 (Sheldrick, 1990)'
_diffrn_ambient_temperature 293(2)
_diffrn_measured_fraction_theta_full 0.999
_diffrn_measured_fraction_theta_max 0.999
_diffrn_measurement_method '\w scans'
_diffrn_radiation_monochromator graphite
_diffrn_radiation_source 'fine-focus sealed tube'
_diffrn_radiation_type MoK\a
_diffrn_radiation_wavelength 0.71073
_diffrn_reflns_av_R_equivalents 0.0163
_diffrn_reflns_av_sigmaI/netI 0.0181
_diffrn_reflns_limit_h_max 6
_diffrn_reflns_limit_h_min -5
_diffrn_reflns_limit_k_max 13
_diffrn_reflns_limit_k_min -15
_diffrn_reflns_limit_l_max 28
_diffrn_reflns_limit_l_min -28
_diffrn_reflns_number 4189
_diffrn_reflns_theta_full 25.00
_diffrn_reflns_theta_max 25.00
_diffrn_reflns_theta_min 1.69
_exptl_absorpt_coefficient_mu 1.434
_exptl_absorpt_correction_T_max 0.9422
_exptl_absorpt_correction_T_min 0.7108
_exptl_absorpt_correction_type 'sadabs (Sheldrick, 1996)'
_exptl_crystal_colour colorless
_exptl_crystal_density_diffrn 1.934
_exptl_crystal_density_meas ?
_exptl_crystal_density_method .
_exptl_crystal_description 'rectangular shape, cut'
_exptl_crystal_F_000 952
_exptl_crystal_size_max 0.42
_exptl_crystal_size_mid 0.10
_exptl_crystal_size_min 0.04
_refine_diff_density_max 0.525
_refine_diff_density_min -0.541
_refine_diff_density_rms 0.062
_refine_ls_extinction_coef 0.0008(2)
_refine_ls_extinction_expression Fc^*^=kFc[1+0.001xFc^2^\l^3^/sin(2\q)]^-1/4^
_refine_ls_extinction_method SHELXL
_refine_ls_goodness_of_fit_ref 1.097
_refine_ls_hydrogen_treatment mixed
_refine_ls_matrix_type full
_refine_ls_number_parameters 137
_refine_ls_number_reflns 1441
_refine_ls_number_restraints 4
_refine_ls_restrained_S_all 1.101
_refine_ls_R_factor_all 0.0269
_refine_ls_R_factor_gt 0.0253
_refine_ls_shift/su_max 0.001
_refine_ls_shift/su_mean 0.000
_refine_ls_structure_factor_coef Fsqd
_refine_ls_weighting_details 'calc w=1/[\s^2^(Fo^2^)+(0.0263P)^2^+4.2225P] where P=(Fo^2^+2Fc^2^)/3'
_refine_ls_weighting_scheme calc
_refine_ls_wR_factor_gt 0.0625
_refine_ls_wR_factor_ref 0.0634
_reflns_number_gt 1376
_reflns_number_total 1441
_reflns_threshold_expression >2sigma(I)
_cod_data_source_file b105696b.txt
_cod_data_source_block 99145
_cod_original_cell_volume 1640.2(1)
_cod_original_sg_symbol_H-M C2/c
_cod_database_code 7010935

loop_
_symmetry_equiv_pos_as_xyz
'x, y, z'
'-x, y, -z+1/2'
'x+1/2, y+1/2, z'
'-x+1/2, y+1/2, -z+1/2'
'-x, -y, -z'
'x, -y, z-1/2'
'-x+1/2, -y+1/2, -z'
'x+1/2, -y+1/2, z-1/2'

loop_
_atom_site_label
_atom_site_type_symbol
_atom_site_fract_x
_atom_site_fract_y
_atom_site_fract_z
_atom_site_U_iso_or_equiv
_atom_site_adp_type
_atom_site_occupancy
_atom_site_symmetry_multiplicity
_atom_site_calc_flag
_atom_site_refinement_flags
_atom_site_disorder_assembly
_atom_site_disorder_group
Ag1 Ag 0.0000 0.34455(2) 0.2500 0.04085(15) Uani 1 2 d S . .
N1 N 0.1992(5) 0.34133(16) 0.17565(9) 0.0298(5) Uani 1 1 d . . .
C1 C 0.3893(5) 0.4075(2) 0.16751(11) 0.0326(6) Uani 1 1 d . . .
H1 H 0.4109 0.4633 0.1907 0.039 Uiso 1 1 calc R . .
C2 C 0.5535(6) 0.3963(2) 0.12626(12) 0.0351(6) Uani 1 1 d . . .
H2A H 0.6869 0.4426 0.1223 0.042 Uiso 1 1 calc R . .
C3 C 0.5178(5) 0.3150(2) 0.09055(12) 0.0340(6) Uani 1 1 d . . .
H3 H 0.6262 0.3061 0.0622 0.041 Uiso 1 1 calc R . .
C4 C 0.3181(5) 0.24756(19) 0.09785(11) 0.0264(5) Uani 1 1 d . . .
C5 C 0.1638(5) 0.26320(19) 0.14102(11) 0.0280(5) Uani 1 1 d . . .
H5 H 0.0302 0.2175 0.1461 0.034 Uiso 1 1 calc R . .
C6 C 0.2539(5) 0.1594(2) 0.06064(14) 0.0384(7) Uani 1 1 d . . .
O1 O 0.0257(4) 0.13129(17) 0.05020(11) 0.0498(6) Uani 1 1 d . . .
N2 N 0.4563(5) 0.1156(3) 0.03988(17) 0.0779(13) Uani 1 1 d D . .
H2 H 0.6191 0.1412 0.0496 0.094 Uiso 1 1 calc R . .
C7 C 0.4242(10) 0.0458(4) -0.0098(2) 0.0305(10) Uani 0.60 1 d PD . .
H7A H 0.485(7) 0.066(3) -0.0424(13) 0.049(10) Uiso 1 1 d D . .
H7B H 0.256(7) 0.017(3) -0.0156(17) 0.098(16) Uiso 1 1 d D . .
C7A C 0.4351(14) -0.0003(6) 0.0262(3) 0.0344(16) Uani 0.40 1 d PD . .
Cl1 Cl 0.0000 0.61579(7) 0.2500 0.0381(2) Uani 1 2 d SD . .
O2 O 0.1610(6) 0.5537(2) 0.28707(13) 0.0726(8) Uani 1 1 d D . .
O3 O 0.1611(5) 0.6782(2) 0.21943(12) 0.0679(8) Uani 1 1 d D . .

loop_
_atom_site_aniso_label
_atom_site_aniso_U_11
_atom_site_aniso_U_22
_atom_site_aniso_U_33
_atom_site_aniso_U_23
_atom_site_aniso_U_13
_atom_site_aniso_U_12
Ag1 0.0474(2) 0.0471(2) 0.0307(2) 0.000 0.01824(14) 0.000
N1 0.0326(12) 0.0296(11) 0.0284(11) -0.0018(9) 0.0093(9) 0.0006(9)
C1 0.0374(15) 0.0285(13) 0.0320(14) -0.0080(11) 0.0040(11) -0.0017(11)
C2 0.0353(15) 0.0331(14) 0.0381(16) -0.0057(12) 0.0100(12) -0.0108(12)
C3 0.0292(14) 0.0391(15) 0.0353(15) -0.0083(12) 0.0124(11) -0.0032(12)
C4 0.0219(12) 0.0269(13) 0.0305(13) -0.0056(10) 0.0023(10) 0.0019(10)
C5 0.0248(13) 0.0261(12) 0.0334(14) -0.0004(11) 0.0051(10) -0.0010(10)
C6 0.0225(13) 0.0393(16) 0.0537(18) -0.0210(14) 0.0057(12) -0.0011(11)
O1 0.0224(10) 0.0549(13) 0.0728(16) -0.0333(12) 0.0077(10) -0.0071(9)
N2 0.0194(12) 0.078(2) 0.137(3) -0.085(2) 0.0109(15) -0.0056(13)
C7 0.031(3) 0.029(2) 0.032(3) -0.009(2) 0.002(2) 0.001(2)
C7A 0.030(4) 0.029(4) 0.046(5) -0.016(4) 0.014(4) -0.004(3)
Cl1 0.0328(5) 0.0255(5) 0.0546(6) 0.000 -0.0038(4) 0.000
O2 0.0704(17) 0.0533(15) 0.089(2) 0.0187(14) -0.0173(15) 0.0183(13)
O3 0.0607(16) 0.0674(17) 0.0754(19) 0.0128(14) 0.0057(14) -0.0208(13)

loop_
_atom_type_symbol
_atom_type_description
_atom_type_scat_dispersion_real
_atom_type_scat_dispersion_imag
_atom_type_scat_source
C C 0.0033 0.0016 'International Tables Vol C Tables 4.2.6.8 and 6.1.1.4'
H H 0.0000 0.0000 'International Tables Vol C Tables 4.2.6.8 and 6.1.1.4'
N N 0.0061 0.0033 'International Tables Vol C Tables 4.2.6.8 and 6.1.1.4'
O O 0.0106 0.0060 'International Tables Vol C Tables 4.2.6.8 and 6.1.1.4'
Cl Cl 0.1484 0.1585 'International Tables Vol C Tables 4.2.6.8 and 6.1.1.4'
Ag Ag -0.8971 1.1015 'International Tables Vol C Tables 4.2.6.8 and 6.1.1.4'

loop_
_geom_angle_atom_site_label_1
_geom_angle_atom_site_label_2
_geom_angle_atom_site_label_3
_geom_angle
_geom_angle_site_symmetry_1
_geom_angle_site_symmetry_3
_geom_angle_publ_flag
N1 Ag1 N1 177.72(11) . 2 ?
C5 N1 C1 118.3(2) . . ?
C5 N1 Ag1 119.70(17) . . ?
C1 N1 Ag1 121.12(18) . . ?
N1 C1 C2 122.5(2) . . ?
C1 C2 C3 119.1(3) . . ?
C4 C3 C2 118.7(2) . . ?
C3 C4 C5 118.6(2) . . ?
C3 C4 C6 123.6(2) . . ?
C5 C4 C6 117.7(2) . . ?
N1 C5 C4 122.6(2) . . ?
O1 C6 N2 123.2(3) . . ?
O1 C6 C4 120.9(2) . . ?
N2 C6 C4 115.9(2) . . ?
C6 N2 C7 122.6(3) . . ?
C6 N2 C7A 117.9(4) . . ?
C7 N2 C7A 40.2(3) . . ?
C7A C7 C7A 89.7(8) 5_655 . ?
C7A C7 C7 45.3(6) 5_655 5_655 ?
C7A C7 C7 44.4(5) . 5_655 ?
C7A C7 N2 128.9(6) 5_655 . ?
C7A C7 N2 72.8(5) . . ?
C7 C7 N2 103.3(5) 5_655 . ?
C7 C7A C7 90.3(8) 5_655 . ?
C7 C7A C7A 45.6(5) 5_655 5_655 ?
C7 C7A C7A 44.7(5) . 5_655 ?
C7 C7A N2 127.4(6) 5_655 . ?
C7 C7A N2 66.9(5) . . ?
C7A C7A N2 98.5(7) 5_655 . ?
O3 Cl1 O3 108.8(3) . 2 ?
O3 Cl1 O2 109.63(18) . 2 ?
O3 Cl1 O2 109.70(18) 2 2 ?
O3 Cl1 O2 109.70(18) . . ?
O3 Cl1 O2 109.63(18) 2 . ?
O2 Cl1 O2 109.3(3) 2 . ?

loop_
_geom_bond_atom_site_label_1
_geom_bond_atom_site_label_2
_geom_bond_distance
_geom_bond_site_symmetry_2
_geom_bond_publ_flag
Ag1 N1 2.153(2) . ?
Ag1 N1 2.153(2) 2 ?
N1 C5 1.337(3) . ?
N1 C1 1.338(4) . ?
C1 C2 1.373(4) . ?
C2 C3 1.385(4) . ?
C3 C4 1.382(4) . ?
C4 C5 1.384(4) . ?
C4 C6 1.496(4) . ?
C6 O1 1.229(3) . ?
C6 N2 1.327(4) . ?
N2 C7 1.516(5) . ?
N2 C7A 1.575(7) . ?
C7 C7A 1.047(8) 5_655 ?
C7 C7A 1.064(9) . ?
C7 C7 1.497(10) 5_655 ?
C7A C7 1.047(8) 5_655 ?
C7A C7A 1.489(15) 5_655 ?
Cl1 O3 1.424(3) . ?
Cl1 O3 1.424(3) 2 ?
Cl1 O2 1.424(2) 2 ?
Cl1 O2 1.424(2) . ?
